data_7245709
loop_
_publ_author_name
'Du, Yanfang'
'Wang, Xi-Xi'
'Cheng, Ai-Ling'
'Wang, Yuanyuan'
'Gao, En-Qing'

_publ_section_title
;
 A new multifunctional anionic 3D Zn(II)-MOF based on heptanuclear
 clusters: selective adsorption of organic dyes and dual-emitting sensor
 for nitroantibiotics
;
_journal_name_full CrystEngComm
_journal_paper_doi 10.1039/D2CE01218A
_journal_year 2022
_chemical_formula_sum 'C90 H48 O43 S6 Zn7'
_chemical_formula_weight 2467.23
_space_group_crystal_system trigonal
_space_group_IT_number 167
_space_group_name_Hall '-R 3 2"c'
_space_group_name_H-M_alt 'R -3 c :H'
_atom_sites_solution_hydrogens geom
_audit_creation_method SHELXL-2014
_audit_update_record
;
2022-10-15 deposited with the CCDC.	2022-10-21 downloaded from the CCDC.
;
_cell_angle_alpha 90
_cell_angle_beta 90
_cell_angle_gamma 120
_cell_formula_units_Z 6
_cell_length_a 20.7129(8)
_cell_length_b 20.7129(8)
_cell_length_c 77.627(3)
_cell_measurement_reflns_used 10332
_cell_measurement_temperature 293(2)
_cell_measurement_theta_max 54.2700
_cell_measurement_theta_min 4.2480
_cell_volume 28842.0(19)
_computing_cell_refinement 'CrysAlisPro 1.171.39.32a (Rigaku OD, 2017)'
_computing_data_collection 'CrysAlisPro 1.171.39.32a (Rigaku OD, 2017)'
_computing_data_reduction 'CrysAlisPro 1.171.39.32a (Rigaku OD, 2017)'
_computing_molecular_graphics 'Bruker SHELXTL'
_computing_publication_material 'Bruker SHELXTL'
_computing_structure_refinement 'SHELXL-2014 (Sheldrick, 2014)'
_computing_structure_solution 'SHELXL-2014 (Sheldrick, 2014)'
_diffrn_ambient_temperature 293(2)
_diffrn_measured_fraction_theta_full 0.999
_diffrn_measured_fraction_theta_max 0.995
_diffrn_measurement_device_type 'XtaLAB AFC12 (RINC): Kappa dual home/near'
_diffrn_radiation_type CuK\a
_diffrn_radiation_wavelength 1.54184
_diffrn_reflns_av_R_equivalents 0.0768
_diffrn_reflns_av_unetI/netI 0.0299
_diffrn_reflns_Laue_measured_fraction_full 0.999
_diffrn_reflns_Laue_measured_fraction_max 0.995
_diffrn_reflns_limit_h_max 25
_diffrn_reflns_limit_h_min -23
_diffrn_reflns_limit_k_max 15
_diffrn_reflns_limit_k_min -25
_diffrn_reflns_limit_l_max 96
_diffrn_reflns_limit_l_min -90
_diffrn_reflns_number 104521
_diffrn_reflns_point_group_measured_fraction_full 0.999
_diffrn_reflns_point_group_measured_fraction_max 0.995
_diffrn_reflns_theta_full 67.684
_diffrn_reflns_theta_max 74.539
_diffrn_reflns_theta_min 4.269
_diffrn_source 'fine-focus sealed X-ray tube'
_exptl_absorpt_coefficient_mu 1.977
_exptl_absorpt_correction_T_max 0.8935
_exptl_absorpt_correction_T_min 0.7362
_exptl_absorpt_correction_type multi-scan
_exptl_absorpt_process_details
;
CrysAlisPro 1.171.39.32a (Rigaku Oxford Diffraction, 2017)
Empirical absorption correction using spherical harmonics,
 implemented in SCALE3 ABSPACK scaling algorithm.
;
_exptl_crystal_colour 'pale yellow'
_exptl_crystal_density_diffrn 0.852
_exptl_crystal_description cubic-like
_exptl_crystal_F_000 7428
_exptl_crystal_size_max 0.240
_exptl_crystal_size_mid 0.160
_exptl_crystal_size_min 0.120
_platon_squeeze_details
;
TITL 8                R -3 c       R = 0.14
CELL   20.7129   20.7129   77.6270     90.00     90.00    120.00
SPGR R-3c
# Solvent Accessible Volume =     17191
# Electrons Found in S.A.V. =      2259
# Note: Atoms in Void are Labelled as Cxxx and Qxxx for all Others
C101 0.319 0.673 0.300 !       0.93 eA-3
C102 0.983 0.965 0.139 !       0.92 eA-3
C103 0.667 0.337 0.185 !       0.83 eA-3
C104 0.286 0.628 0.297 !       0.77 eA-3
C105 0.121 0.269 0.969 !       0.75 eA-3
Q106 0.593 0.049 0.598 !       0.74 eA-3
Q107 0.328 0.034 0.749 !       0.74 eA-3
Q108 0.031 0.891 0.227 !       0.74 eA-3
Q109 0.310 0.343 0.918 !       0.73 eA-3
Q110 0.269 0.095 0.774 !       0.73 eA-3
Q111 0.731 0.905 0.226 !       0.73 eA-3
C112 0.810 0.239 0.300 !       0.72 eA-3
Q113 0.520 0.958 0.894 !       0.72 eA-3
C114 0.985 0.643 0.570 !       0.72 eA-3
Q115 0.487 0.221 0.078 !       0.72 eA-3
Q116 0.144 0.368 0.438 !       0.71 eA-3
Q117 0.007 0.309 0.764 !       0.71 eA-3
C118 0.967 0.535 0.212 !       0.70 eA-3
C119 0.900 0.439 0.858 !       0.70 eA-3
Q120 0.028 0.545 0.899 !       0.68 eA-3
Q121 0.955 0.381 0.088 !       0.68 eA-3
C122 0.669 0.688 0.106 !       0.67 eA-3
Q123 0.651 0.848 0.934 !       0.67 eA-3
C124 0.868 0.633 0.956 !       0.67 eA-3
C125 0.700 0.954 0.608 !       0.66 eA-3
C126 0.609 0.580 0.723 !       0.65 eA-3
Q127 0.078 0.518 0.389 !       0.64 eA-3
C128 0.564 0.251 0.962 !       0.62 eA-3
Q129 0.386 0.021 0.097 !       0.62 eA-3
C130 0.048 0.707 0.083 !       0.62 eA-3
C131 0.954 0.369 0.727 !       0.62 eA-3
C132 0.751 0.173 0.298 !       0.61 eA-3
C133 0.669 0.066 0.254 !       0.61 eA-3
C134 0.669 0.059 0.913 !       0.61 eA-3
C135 0.641 0.641 0.750 !       0.61 eA-3
Q136 0.284 0.281 0.251 !       0.60 eA-3
C137 0.113 0.206 0.466 !       0.60 eA-3
C138 0.887 0.794 0.534 !       0.60 eA-3
C139 0.579 0.486 0.367 !       0.59 eA-3
C140 0.946 0.680 0.884 !       0.59 eA-3
Q141 0.077 0.187 0.324 !       0.59 eA-3
C142 0.274 0.596 0.036 !       0.59 eA-3
C143 0.714 0.041 0.949 !       0.58 eA-3
C144 0.717 0.637 0.392 !       0.58 eA-3
C145 0.567 0.920 0.755 !       0.57 eA-3
C146 0.577 0.474 0.843 !       0.57 eA-3
Q147 0.451 0.840 0.898 !       0.56 eA-3
C148 0.152 0.532 0.094 !       0.56 eA-3
Q149 0.849 0.481 0.003 !       0.56 eA-3
C150 0.247 0.900 0.126 !       0.56 eA-3
C151 0.956 0.512 0.369 !       0.55 eA-3
Q152 0.702 0.531 0.664 !       0.55 eA-3
Q153 0.403 0.532 0.494 !       0.55 eA-3
Q154 0.220 0.241 0.243 !       0.54 eA-3
C155 0.946 0.690 0.942 !       0.54 eA-3
C156 0.639 0.965 0.576 !       0.54 eA-3
C157 0.361 0.035 0.424 !       0.54 eA-3
C158 0.715 0.580 0.436 !       0.54 eA-3
C159 0.473 0.613 0.139 !       0.54 eA-3
C160 0.209 0.145 0.522 !       0.53 eA-3
C161 0.918 0.386 0.733 !       0.53 eA-3
C162 0.378 0.438 0.210 !       0.53 eA-3
C163 0.972 0.592 0.758 !       0.53 eA-3
C164 0.762 0.674 0.911 !       0.52 eA-3
C165 0.669 0.621 0.392 !       0.52 eA-3
C166 0.195 0.129 0.017 !       0.51 eA-3
C167 0.315 0.455 0.565 !       0.51 eA-3
C168 0.707 1.005 0.554 !       0.50 eA-3
C169 0.586 0.450 0.876 !       0.50 eA-3
C170 0.436 0.498 0.106 !       0.50 eA-3
C171 0.557 0.074 0.880 !       0.50 eA-3
;
_refine_diff_density_max 0.624
_refine_diff_density_min -0.391
_refine_diff_density_rms 0.070
_refine_ls_extinction_method none
_refine_ls_goodness_of_fit_ref 1.064
_refine_ls_hydrogen_treatment constr
_refine_ls_matrix_type full
_refine_ls_number_parameters 230
_refine_ls_number_reflns 6541
_refine_ls_number_restraints 6
_refine_ls_restrained_S_all 1.064
_refine_ls_R_factor_all 0.1155
_refine_ls_R_factor_gt 0.0934
_refine_ls_shift/su_max 0.001
_refine_ls_shift/su_mean 0.000
_refine_ls_structure_factor_coef Fsqd
_refine_ls_weighting_details 'w=1/[\s^2^(Fo^2^)+(0.1675P)^2^+31.0940P] where P=(Fo^2^+2Fc^2^)/3'
_refine_ls_weighting_scheme calc
_refine_ls_wR_factor_gt 0.2898
_refine_ls_wR_factor_ref 0.3130
_reflns_Friedel_coverage 0.000
_reflns_number_gt 4298
_reflns_number_total 6541
_reflns_threshold_expression 'I > 2\s(I)'
_cod_data_source_file d2ce01218a2.cif
_cod_data_source_block CP-1
_cod_original_cell_volume 28842(2)
_cod_database_code 7245709
_shelx_space_group_comment
;
The symmetry employed for this shelxl refinement is uniquely defined
by the following loop, which should always be used as a source of
symmetry information in preference to the above space-group names.
They are only intended as comments.
;
_shelx_estimated_absorpt_t_min 0.648
_shelx_estimated_absorpt_t_max 0.797
_shelxl_version_number 2014-3
_platon_squeeze_void_probe_radius 1.20

loop_
_space_group_symop_operation_xyz
'x, y, z'
'-y, x-y, z'
'-x+y, -x, z'
'y, x, -z+1/2'
'x-y, -y, -z+1/2'
'-x, -x+y, -z+1/2'
'x+2/3, y+1/3, z+1/3'
'-y+2/3, x-y+1/3, z+1/3'
'-x+y+2/3, -x+1/3, z+1/3'
'y+2/3, x+1/3, -z+5/6'
'x-y+2/3, -y+1/3, -z+5/6'
'-x+2/3, -x+y+1/3, -z+5/6'
'x+1/3, y+2/3, z+2/3'
'-y+1/3, x-y+2/3, z+2/3'
'-x+y+1/3, -x+2/3, z+2/3'
'y+1/3, x+2/3, -z+7/6'
'x-y+1/3, -y+2/3, -z+7/6'
'-x+1/3, -x+y+2/3, -z+7/6'
'-x, -y, -z'
'y, -x+y, -z'
'x-y, x, -z'
'-y, -x, z-1/2'
'-x+y, y, z-1/2'
'x, x-y, z-1/2'
'-x+2/3, -y+1/3, -z+1/3'
'y+2/3, -x+y+1/3, -z+1/3'
'x-y+2/3, x+1/3, -z+1/3'
'-y+2/3, -x+1/3, z-1/6'
'-x+y+2/3, y+1/3, z-1/6'
'x+2/3, x-y+1/3, z-1/6'
'-x+1/3, -y+2/3, -z+2/3'
'y+1/3, -x+y+2/3, -z+2/3'
'x-y+1/3, x+2/3, -z+2/3'
'-y+1/3, -x+2/3, z+1/6'
'-x+y+1/3, y+2/3, z+1/6'
'x+1/3, x-y+2/3, z+1/6'

loop_
_atom_site_label
_atom_site_type_symbol
_atom_site_fract_x
_atom_site_fract_y
_atom_site_fract_z
_atom_site_U_iso_or_equiv
_atom_site_adp_type
_atom_site_occupancy
_atom_site_site_symmetry_order
_atom_site_calc_flag
_atom_site_refinement_flags_posn
_atom_site_refinement_flags_adp
_atom_site_refinement_flags_occupancy
_atom_site_disorder_assembly
_atom_site_disorder_group
Zn1 Zn 0.48381(5) 0.22386(4) 0.57386(2) 0.1234(4) Uani 1 1 d . . . . .
Zn2 Zn 0.6667 0.3333 0.56857(2) 0.0901(6) Uani 0.5 3 d S T P . .
C1 C 0.5293(8) 0.3221(6) 0.54654(9) 0.176(4) Uani 1 1 d . . . . .
C2 C 0.5236(5) 0.3537(4) 0.52968(8) 0.130(2) Uani 1 1 d . . . . .
C3 C 0.4533(5) 0.3226(4) 0.52229(9) 0.143(2) Uani 1 1 d . . . . .
H3 H 0.4113 0.2836 0.5274 0.172 Uiso 1 1 calc R U . . .
C4 C 0.5844(6) 0.4082(5) 0.52200(10) 0.151(3) Uani 1 1 d . . . . .
H4 H 0.6291 0.4255 0.5279 0.182 Uiso 1 1 calc R U . . .
C5 C 0.4499(5) 0.3535(4) 0.50684(8) 0.132(2) Uani 1 1 d . . . . .
C6 C 0.5891(5) 0.4444(5) 0.50516(9) 0.145(3) Uani 1 1 d . . . . .
C7 C 0.5103(4) 0.4100(4) 0.49848(8) 0.128(2) Uani 1 1 d . . . . .
C8 C 0.4894(4) 0.4319(4) 0.48245(7) 0.1194(18) Uani 1 1 d . . . . .
C9 C 0.4124(4) 0.3908(3) 0.47903(7) 0.1215(18) Uani 1 1 d . . . . .
C10 C 0.5348(4) 0.4866(4) 0.47125(8) 0.1280(19) Uani 1 1 d . . . . .
H10 H 0.5858 0.5147 0.4732 0.154 Uiso 1 1 calc R U . . .
C11 C 0.3819(4) 0.4050(3) 0.46456(7) 0.1180(17) Uani 1 1 d . . . . .
H11 H 0.3310 0.3767 0.4623 0.142 Uiso 1 1 calc R U . . .
C12 C 0.5028(4) 0.4996(4) 0.45676(7) 0.1216(17) Uani 1 1 d . . . . .
H12 H 0.5337 0.5359 0.4489 0.146 Uiso 1 1 calc R U . . .
C13 C 0.4276(3) 0.4610(3) 0.45368(6) 0.1040(14) Uani 1 1 d . . . . .
C14 C 0.3946(4) 0.4805(3) 0.43848(6) 0.1038(15) Uani 1 1 d . . . . .
C15 C 0.7112(5) 0.5230(7) 0.50512(12) 0.209(4) Uani 1 1 d . . . . .
H15A H 0.7491 0.5631 0.4984 0.313 Uiso 1 1 calc R U . . .
H15B H 0.7101 0.5405 0.5165 0.313 Uiso 1 1 calc R U . . .
H15C H 0.7221 0.4831 0.5058 0.313 Uiso 1 1 calc R U . . .
O1 O 0.4731(6) 0.2701(4) 0.55364(10) 0.234(4) Uani 1 1 d . . . . .
O2 O 0.5976(4) 0.3551(3) 0.55286(6) 0.173(2) Uani 1 1 d . . . . .
O3 O 0.3251(3) 0.4519(2) 0.43824(5) 0.1256(13) Uani 1 1 d . . . . .
O4 O 0.4393(2) 0.5241(2) 0.42769(5) 0.1157(11) Uani 1 1 d . . . . .
O5 O 0.3142(3) 0.3351(4) 0.50317(8) 0.188(3) Uani 1 1 d . . . . .
O6 O 0.3409(4) 0.2494(3) 0.48757(7) 0.209(3) Uani 1 1 d . . . . .
O7 O 0.6408(4) 0.4967(4) 0.49712(8) 0.1008(19) Uani 0.5 1 d . . P . .
O8 O 0.5820(2) 0.2487(2) 0.5833 0.1262(18) Uani 1 2 d S T P . .
S1 S 0.36615(14) 0.32235(12) 0.49448(3) 0.1572(8) Uani 1 1 d . . . . .
O9 O 0.4745(11) 0.3333 0.5833 0.148(6) Uani 0.3333 2 d S TU P . .

loop_
_atom_site_aniso_label
_atom_site_aniso_U_11
_atom_site_aniso_U_22
_atom_site_aniso_U_33
_atom_site_aniso_U_23
_atom_site_aniso_U_13
_atom_site_aniso_U_12
Zn1 0.1607(8) 0.1184(6) 0.0629(4) 0.0005(3) 0.0199(4) 0.0488(5)
Zn2 0.1175(9) 0.1175(9) 0.0352(7) 0.000 0.000 0.0588(5)
C1 0.313(13) 0.191(8) 0.089(4) -0.030(5) -0.083(6) 0.175(9)
C2 0.205(7) 0.125(4) 0.090(3) -0.023(3) -0.056(4) 0.105(5)
C3 0.186(6) 0.127(4) 0.127(5) -0.008(4) -0.049(5) 0.087(5)
C4 0.224(9) 0.167(7) 0.108(5) -0.029(5) -0.057(5) 0.131(7)
C5 0.184(6) 0.134(5) 0.099(4) -0.012(3) -0.050(4) 0.095(5)
C6 0.215(8) 0.192(7) 0.101(4) -0.054(4) -0.082(5) 0.156(7)
C7 0.170(6) 0.132(5) 0.106(4) -0.012(4) -0.043(4) 0.093(4)
C8 0.150(5) 0.140(4) 0.100(4) -0.023(3) -0.044(4) 0.096(4)
C9 0.147(5) 0.122(4) 0.101(3) 0.001(3) -0.029(3) 0.071(4)
C10 0.141(5) 0.149(5) 0.107(4) -0.005(4) -0.019(4) 0.083(4)
C11 0.129(4) 0.124(4) 0.102(3) 0.000(3) -0.035(3) 0.064(4)
C12 0.140(5) 0.142(5) 0.097(4) -0.006(3) -0.016(3) 0.081(4)
C13 0.129(4) 0.111(3) 0.083(3) -0.011(3) -0.023(3) 0.068(3)
C14 0.149(5) 0.114(4) 0.072(3) -0.005(2) -0.018(3) 0.084(4)
C15 0.161(7) 0.317(13) 0.176(8) -0.046(8) -0.049(6) 0.141(9)
O1 0.324(10) 0.188(6) 0.183(6) 0.064(5) -0.079(6) 0.121(6)
O2 0.252(6) 0.223(5) 0.086(2) -0.028(3) -0.055(3) 0.151(5)
O3 0.132(3) 0.159(3) 0.099(2) 0.023(2) -0.020(2) 0.084(3)
O4 0.141(3) 0.133(3) 0.080(2) 0.0000(19) -0.016(2) 0.074(2)
O5 0.157(4) 0.253(7) 0.155(5) 0.078(4) -0.008(4) 0.102(5)
O6 0.279(7) 0.126(4) 0.168(5) 0.005(3) -0.094(5) 0.059(4)
O7 0.084(4) 0.126(5) 0.085(4) 0.019(4) -0.019(3) 0.047(4)
O8 0.133(2) 0.133(2) 0.0452(18) -0.0021(13) 0.0021(13) 0.016(3)
S1 0.1763(19) 0.1484(16) 0.1275(14) 0.0261(11) -0.0497(14) 0.0666(14)
O9 0.161(10) 0.109(9) 0.156(13) 0.028(9) 0.014(5) 0.055(5)

loop_
_atom_type_symbol
_atom_type_description
_atom_type_scat_dispersion_real
_atom_type_scat_dispersion_imag
_atom_type_scat_source
C C 0.0181 0.0091 'International Tables Vol C Tables 4.2.6.8 and 6.1.1.4'
H H 0.0000 0.0000 'International Tables Vol C Tables 4.2.6.8 and 6.1.1.4'
O O 0.0492 0.0322 'International Tables Vol C Tables 4.2.6.8 and 6.1.1.4'
S S 0.3331 0.5567 'International Tables Vol C Tables 4.2.6.8 and 6.1.1.4'
Zn Zn -1.5491 0.6778 'International Tables Vol C Tables 4.2.6.8 and 6.1.1.4'

loop_
_geom_angle_atom_site_label_1
_geom_angle_atom_site_label_2
_geom_angle_atom_site_label_3
_geom_angle
_geom_angle_site_symmetry_1
_geom_angle_site_symmetry_3
_geom_angle_publ_flag
O1 Zn1 O8 122.6(3) . . ?
O1 Zn1 O4 127.0(4) . 35_545 ?
O8 Zn1 O4 103.37(14) . 35_545 ?
O1 Zn1 O3 93.2(3) . 20_556 ?
O8 Zn1 O3 102.44(16) . 20_556 ?
O4 Zn1 O3 101.75(17) 35_545 20_556 ?
O1 Zn1 O9 72.8(3) . . ?
O8 Zn1 O9 101.1(4) . . ?
O4 Zn1 O9 74.0(2) 35_545 . ?
O3 Zn1 O9 156.4(4) 20_556 . ?
O1 Zn1 Zn1 150.3(3) . 16_545 ?
O8 Zn1 Zn1 40.20(11) . 16_545 ?
O4 Zn1 Zn1 82.31(12) 35_545 16_545 ?
O3 Zn1 Zn1 73.73(13) 20_556 16_545 ?
O9 Zn1 Zn1 127.2(3) . 16_545 ?
O2 Zn2 O2 89.5(2) 2_655 3_665 ?
O2 Zn2 O2 89.5(2) 2_655 . ?
O2 Zn2 O2 89.5(2) 3_665 . ?
O2 Zn2 O8 81.49(15) 2_655 . ?
O2 Zn2 O8 168.78(18) 3_665 . ?
O2 Zn2 O8 97.06(19) . . ?
O2 Zn2 O8 97.06(19) 2_655 2_655 ?
O2 Zn2 O8 81.50(15) 3_665 2_655 ?
O2 Zn2 O8 168.78(19) . 2_655 ?
O8 Zn2 O8 92.92(11) . 2_655 ?
O2 Zn2 O8 168.78(18) 2_655 3_665 ?
O2 Zn2 O8 97.06(19) 3_665 3_665 ?
O2 Zn2 O8 81.50(15) . 3_665 ?
O8 Zn2 O8 92.91(11) . 3_665 ?
O8 Zn2 O8 92.91(11) 2_655 3_665 ?
O2 Zn2 Zn2 125.61(15) 2_655 16_545 ?
O2 Zn2 Zn2 125.61(15) 3_665 16_545 ?
O2 Zn2 Zn2 125.62(15) . 16_545 ?
O8 Zn2 Zn2 56.83(8) . 16_545 ?
O8 Zn2 Zn2 56.82(8) 2_655 16_545 ?
O8 Zn2 Zn2 56.83(8) 3_665 16_545 ?
O1 C1 O2 125.2(7) . . ?
O1 C1 C2 121.3(9) . . ?
O2 C1 C2 113.4(10) . . ?
C4 C2 C3 122.2(6) . . ?
C4 C2 C1 120.8(8) . . ?
C3 C2 C1 117.0(9) . . ?
C5 C3 C2 115.4(8) . . ?
C5 C3 H3 122.3 . . ?
C2 C3 H3 122.3 . . ?
C2 C4 C6 127.9(8) . . ?
C2 C4 H4 116.1 . . ?
C6 C4 H4 116.1 . . ?
C7 C5 C3 124.7(7) . . ?
C7 C5 S1 111.0(4) . . ?
C3 C5 S1 124.2(7) . . ?
O7 C6 C4 133.7(7) . . ?
O7 C6 C7 119.7(6) . . ?
C4 C6 C7 106.3(9) . . ?
C5 C7 C8 112.3(6) . . ?
C5 C7 C6 123.3(6) . . ?
C8 C7 C6 124.4(8) . . ?
C10 C8 C9 119.0(5) . . ?
C10 C8 C7 127.7(6) . . ?
C9 C8 C7 113.3(7) . . ?
C11 C9 C8 121.5(6) . . ?
C11 C9 S1 127.4(5) . . ?
C8 C9 S1 111.1(4) . . ?
C8 C10 C12 118.5(6) . . ?
C8 C10 H10 120.7 . . ?
C12 C10 H10 120.7 . . ?
C13 C11 C9 119.0(6) . . ?
C13 C11 H11 120.5 . . ?
C9 C11 H11 120.5 . . ?
C13 C12 C10 122.5(6) . . ?
C13 C12 H12 118.7 . . ?
C10 C12 H12 118.7 . . ?
C11 C13 C12 119.4(5) . . ?
C11 C13 C14 119.7(5) . . ?
C12 C13 C14 120.8(6) . . ?
O4 C14 O3 126.7(5) . . ?
O4 C14 C13 116.6(6) . . ?
O3 C14 C13 116.7(5) . . ?
O7 C15 H15A 109.5 . . ?
O7 C15 H15B 109.5 . . ?
H15A C15 H15B 109.5 . . ?
O7 C15 H15C 109.5 . . ?
H15A C15 H15C 109.5 . . ?
H15B C15 H15C 109.5 . . ?
C1 O1 Zn1 120.2(7) . . ?
C1 O2 Zn2 140.9(6) . . ?
C14 O3 Zn1 130.8(4) . 21_556 ?
C14 O4 Zn1 122.3(4) . 29 ?
C6 O7 C15 112.7(7) . . ?
Zn1 O8 Zn1 99.6(2) 16_545 . ?
Zn1 O8 Zn2 138.07(7) 16_545 . ?
Zn1 O8 Zn2 109.65(5) . . ?
Zn1 O8 Zn2 109.66(5) 16_545 16_545 ?
Zn1 O8 Zn2 138.08(7) . 16_545 ?
Zn2 O8 Zn2 66.35(16) . 16_545 ?
O5 S1 O6 118.0(5) . . ?
O5 S1 C9 109.9(3) . . ?
O6 S1 C9 111.4(4) . . ?
O5 S1 C5 111.7(4) . . ?
O6 S1 C5 110.8(4) . . ?
C9 S1 C5 92.1(3) . . ?
Zn1 O9 Zn1 115.4(9) 17 . ?

loop_
_geom_bond_atom_site_label_1
_geom_bond_atom_site_label_2
_geom_bond_distance
_geom_bond_site_symmetry_2
_geom_bond_publ_flag
Zn1 O1 1.908(5) . ?
Zn1 O8 1.974(3) . ?
Zn1 O4 1.980(4) 35_545 ?
Zn1 O3 2.009(4) 20_556 ?
Zn1 O9 2.481(12) . ?
Zn1 Zn1 3.0158(19) 16_545 ?
Zn2 O2 2.093(5) 2_655 ?
Zn2 O2 2.093(5) 3_665 ?
Zn2 O2 2.093(5) . ?
Zn2 O8 2.095(4) . ?
Zn2 O8 2.095(4) 2_655 ?
Zn2 O8 2.095(4) 3_665 ?
Zn2 Zn2 2.292(3) 16_545 ?
C1 O1 1.252(14) . ?
C1 O2 1.320(11) . ?
C1 C2 1.494(9) . ?
C2 C4 1.339(11) . ?
C2 C3 1.389(10) . ?
C3 C5 1.377(8) . ?
C3 H3 0.9300 . ?
C4 C6 1.486(11) . ?
C4 H4 0.9300 . ?
C5 C7 1.376(10) . ?
C5 S1 1.796(7) . ?
C6 O7 1.245(10) . ?
C6 C7 1.509(10) . ?
C7 C8 1.462(7) . ?
C8 C10 1.364(9) . ?
C8 C9 1.407(9) . ?
C9 C11 1.391(7) . ?
C9 S1 1.734(6) . ?
C10 C12 1.398(8) . ?
C10 H10 0.9300 . ?
C11 C13 1.363(8) . ?
C11 H11 0.9300 . ?
C12 C13 1.370(8) . ?
C12 H12 0.9300 . ?
C13 C14 1.515(6) . ?
C14 O4 1.240(7) . ?
C14 O3 1.254(7) . ?
C15 O7 1.419(9) . ?
C15 H15A 0.9600 . ?
C15 H15B 0.9600 . ?
C15 H15C 0.9600 . ?
O3 Zn1 2.009(4) 21_556 ?
O4 Zn1 1.980(4) 29 ?
O5 S1 1.403(7) . ?
O6 S1 1.434(6) . ?
O8 Zn1 1.974(3) 16_545 ?
O8 Zn2 2.095(4) 16_545 ?
O9 Zn1 2.481(12) 17 ?

loop_
_geom_torsion_atom_site_label_1
_geom_torsion_atom_site_label_2
_geom_torsion_atom_site_label_3
_geom_torsion_atom_site_label_4
_geom_torsion
_geom_torsion_site_symmetry_1
_geom_torsion_site_symmetry_2
_geom_torsion_site_symmetry_3
_geom_torsion_site_symmetry_4
_geom_torsion_publ_flag
O1 C1 C2 C4 -178.4(9) . . . . ?
O2 C1 C2 C4 2.5(10) . . . . ?
O1 C1 C2 C3 -0.1(11) . . . . ?
O2 C1 C2 C3 -179.1(6) . . . . ?
C4 C2 C3 C5 -2.2(10) . . . . ?
C1 C2 C3 C5 179.4(6) . . . . ?
C3 C2 C4 C6 0.0(12) . . . . ?
C1 C2 C4 C6 178.4(6) . . . . ?
C2 C3 C5 C7 1.6(10) . . . . ?
C2 C3 C5 S1 178.7(5) . . . . ?
C2 C4 C6 O7 176.7(9) . . . . ?
C2 C4 C6 C7 2.4(10) . . . . ?
C3 C5 C7 C8 -179.3(6) . . . . ?
S1 C5 C7 C8 3.3(7) . . . . ?
C3 C5 C7 C6 1.2(11) . . . . ?
S1 C5 C7 C6 -176.2(5) . . . . ?
O7 C6 C7 C5 -178.2(7) . . . . ?
C4 C6 C7 C5 -3.0(8) . . . . ?
O7 C6 C7 C8 2.4(10) . . . . ?
C4 C6 C7 C8 177.6(6) . . . . ?
C5 C7 C8 C10 178.5(6) . . . . ?
C6 C7 C8 C10 -2.0(10) . . . . ?
C5 C7 C8 C9 0.0(8) . . . . ?
C6 C7 C8 C9 179.5(6) . . . . ?
C10 C8 C9 C11 -0.2(9) . . . . ?
C7 C8 C9 C11 178.5(5) . . . . ?
C10 C8 C9 S1 177.9(5) . . . . ?
C7 C8 C9 S1 -3.4(7) . . . . ?
C9 C8 C10 C12 -0.1(9) . . . . ?
C7 C8 C10 C12 -178.6(6) . . . . ?
C8 C9 C11 C13 -1.3(9) . . . . ?
S1 C9 C11 C13 -179.1(5) . . . . ?
C8 C10 C12 C13 2.0(9) . . . . ?
C9 C11 C13 C12 3.1(9) . . . . ?
C9 C11 C13 C14 -176.2(5) . . . . ?
C10 C12 C13 C11 -3.5(9) . . . . ?
C10 C12 C13 C14 175.7(5) . . . . ?
C11 C13 C14 O4 -169.8(5) . . . . ?
C12 C13 C14 O4 10.9(7) . . . . ?
C11 C13 C14 O3 11.4(7) . . . . ?
C12 C13 C14 O3 -167.9(5) . . . . ?
O2 C1 O1 Zn1 -7.9(14) . . . . ?
C2 C1 O1 Zn1 173.2(5) . . . . ?
O1 C1 O2 Zn2 29.7(14) . . . . ?
C2 C1 O2 Zn2 -151.3(6) . . . . ?
O4 C14 O3 Zn1 -21.3(8) . . . 21_556 ?
C13 C14 O3 Zn1 157.4(4) . . . 21_556 ?
O3 C14 O4 Zn1 -0.3(7) . . . 29 ?
C13 C14 O4 Zn1 -178.9(3) . . . 29 ?
C4 C6 O7 C15 6.1(13) . . . . ?
C7 C6 O7 C15 179.8(7) . . . . ?
C11 C9 S1 O5 -63.6(7) . . . . ?
C8 C9 S1 O5 118.4(5) . . . . ?
C11 C9 S1 O6 69.0(7) . . . . ?
C8 C9 S1 O6 -109.0(5) . . . . ?
C11 C9 S1 C5 -177.6(6) . . . . ?
C8 C9 S1 C5 4.4(5) . . . . ?
C7 C5 S1 O5 -116.9(6) . . . . ?
C3 C5 S1 O5 65.7(7) . . . . ?
C7 C5 S1 O6 109.4(5) . . . . ?
C3 C5 S1 O6 -68.1(7) . . . . ?
C7 C5 S1 C9 -4.4(6) . . . . ?
C3 C5 S1 C9 178.1(6) . . . . ?

loop_
_platon_squeeze_void_nr
_platon_squeeze_void_average_x
_platon_squeeze_void_average_y
_platon_squeeze_void_average_z
_platon_squeeze_void_volume
_platon_squeeze_void_count_electrons
_platon_squeeze_void_content
1 -0.100 -0.085 0.000 17191 2303 ' '
